data_4071331
loop_
_publ_author_name
'Yang, Liangru'
'Kr\"uger, Anneke'
'Neels, Antonia'
'Albrecht, Martin'

_publ_section_title
;
 Rhodium(III) Complexes Containing C4-Bound N-Heterocyclic Carbenes:
 Synthesis, Coordination Chemistry, and Catalytic Activity in Transfer
 Hydrogenation
;
_journal_issue 13
_journal_name_full Organometallics
_journal_page_first 3161
_journal_paper_doi 10.1021/om800110c
_journal_volume 27
_journal_year 2008
_chemical_formula_sum 'C34 H41.5 I3 N8.5 Rh'
_chemical_formula_weight 1052.87
_chemical_name_systematic
; 
 ? 
;
_space_group_IT_number 2
_symmetry_cell_setting triclinic
_symmetry_space_group_name_Hall '-P 1'
_symmetry_space_group_name_H-M 'P -1'
_atom_sites_solution_hydrogens geom
_atom_sites_solution_primary direct
_atom_sites_solution_secondary difmap
_audit_creation_method SHELXL-97
_cell_angle_alpha 102.957(4)
_cell_angle_beta 101.685(4)
_cell_angle_gamma 94.400(4)
_cell_formula_units_Z 2
_cell_length_a 11.2799(6)
_cell_length_b 12.3517(6)
_cell_length_c 15.2258(8)
_cell_measurement_reflns_used 42011
_cell_measurement_temperature 173(2)
_cell_measurement_theta_max 29.62
_cell_measurement_theta_min 1.71
_cell_volume 2007.85(19)
_computing_cell_refinement 'STOE X-AREA'
_computing_data_collection 'STOE X-AREA'
_computing_data_reduction 'STOE X-RED'
_computing_structure_refinement 'SHELXL-97 (Sheldrick, 1997)'
_computing_structure_solution 'SHELXS-97 (Sheldrick, 1990)'
_diffrn_ambient_temperature 173(2)
_diffrn_detector_area_resol_mean 6.67
_diffrn_measured_fraction_theta_full 0.992
_diffrn_measured_fraction_theta_max 0.992
_diffrn_measurement_device_type 'STOE IPDS 2'
_diffrn_measurement_method 'rotation method'
_diffrn_radiation_monochromator graphite
_diffrn_radiation_source 'fine-focus sealed tube'
_diffrn_radiation_type MoK\a
_diffrn_radiation_wavelength 0.71073
_diffrn_reflns_av_R_equivalents 0.0282
_diffrn_reflns_av_sigmaI/netI 0.0210
_diffrn_reflns_limit_h_max 15
_diffrn_reflns_limit_h_min -15
_diffrn_reflns_limit_k_max 16
_diffrn_reflns_limit_k_min -16
_diffrn_reflns_limit_l_max 20
_diffrn_reflns_limit_l_min -20
_diffrn_reflns_number 39262
_diffrn_reflns_theta_full 29.23
_diffrn_reflns_theta_max 29.23
_diffrn_reflns_theta_min 1.71
_exptl_absorpt_coefficient_mu 2.766
_exptl_absorpt_correction_T_max 0.524
_exptl_absorpt_correction_T_min 0.396
_exptl_absorpt_correction_type multi-scan
_exptl_absorpt_process_details 'MULABS, (PLATON03, Speck, 2003)'
_exptl_crystal_colour orange
_exptl_crystal_density_diffrn 1.741
_exptl_crystal_density_method 'not measured'
_exptl_crystal_description rod
_exptl_crystal_F_000 1018
_exptl_crystal_size_max 0.40
_exptl_crystal_size_mid 0.35
_exptl_crystal_size_min 0.35
_refine_diff_density_max 1.157
_refine_diff_density_min -1.742
_refine_diff_density_rms 0.103
_refine_ls_extinction_method none
_refine_ls_goodness_of_fit_ref 0.859
_refine_ls_hydrogen_treatment constr
_refine_ls_matrix_type full
_refine_ls_number_parameters 406
_refine_ls_number_reflns 10824
_refine_ls_number_restraints 6
_refine_ls_restrained_S_all 0.859
_refine_ls_R_factor_all 0.0394
_refine_ls_R_factor_gt 0.0314
_refine_ls_shift/su_max 0.001
_refine_ls_shift/su_mean 0.000
_refine_ls_structure_factor_coef Fsqd
_refine_ls_weighting_details 'calc w=1/[\s^2^(Fo^2^)+(0.1000P)^2^] where P=(Fo^2^+2Fc^2^)/3'
_refine_ls_weighting_scheme calc
_refine_ls_wR_factor_gt 0.1030
_refine_ls_wR_factor_ref 0.1090
_reflns_number_gt 9154
_reflns_number_total 10824
_reflns_threshold_expression >2sigma(I)
_cod_data_source_file om800110c-file013.cif
_cod_data_source_block compound-3d
_cod_original_cell_volume 2007.85(18)
_cod_original_formula_sum 'C34 H41.50 I3 N8.50 Rh'
_cod_database_code 4071331

loop_
_symmetry_equiv_pos_as_xyz
'x, y, z'
'-x, -y, -z'

loop_
_atom_site_label
_atom_site_type_symbol
_atom_site_fract_x
_atom_site_fract_y
_atom_site_fract_z
_atom_site_U_iso_or_equiv
_atom_site_adp_type
_atom_site_occupancy
_atom_site_symmetry_multiplicity
_atom_site_calc_flag
_atom_site_refinement_flags
C1 C 0.2805(2) 0.9891(2) 0.25695(17) 0.0205(4) Uani 1 1 d .
C2 C 0.1599(2) 0.9490(2) 0.23800(18) 0.0243(5) Uani 1 1 d .
H2A H 0.1228 0.8793 0.1973 0.029 Uiso 1 1 calc R
C3 C 0.1801(2) 1.1143(2) 0.33709(18) 0.0222(5) Uani 1 1 d .
C4 C 0.4031(2) 1.1657(2) 0.36210(17) 0.0225(5) Uani 1 1 d .
H4A H 0.3859 1.2401 0.3938 0.027 Uiso 1 1 calc R
H4B H 0.4533 1.1336 0.4087 0.027 Uiso 1 1 calc R
C5 C 0.5307(2) 1.2747(2) 0.28907(18) 0.0225(5) Uani 1 1 d .
C6 C 0.5827(2) 1.1342(2) 0.19170(19) 0.0254(5) Uani 1 1 d .
H6A H 0.6218 1.0949 0.1469 0.031 Uiso 1 1 calc R
C7 C 0.4991(2) 1.0870(2) 0.22972(18) 0.0225(5) Uani 1 1 d .
C8 C -0.0344(2) 1.0212(3) 0.2803(2) 0.0323(6) Uani 1 1 d .
H8 H -0.0520 1.0981 0.3079 0.039 Uiso 1 1 calc R
C9 C -0.0999(3) 0.9892(4) 0.1796(3) 0.0563(11) Uani 1 1 d .
H9A H -0.0676 1.0411 0.1474 0.084 Uiso 1 1 calc R
H9B H -0.1874 0.9930 0.1745 0.084 Uiso 1 1 calc R
H9C H -0.0872 0.9127 0.1515 0.084 Uiso 1 1 calc R
C10 C -0.0754(3) 0.9440(4) 0.3351(4) 0.0596(12) Uani 1 1 d .
H10A H -0.0607 0.8676 0.3087 0.089 Uiso 1 1 calc R
H10B H -0.1627 0.9453 0.3328 0.089 Uiso 1 1 calc R
H10C H -0.0294 0.9689 0.3995 0.089 Uiso 1 1 calc R
C11 C 0.1556(2) 1.2115(2) 0.40435(19) 0.0245(5) Uani 1 1 d .
C12 C 0.1312(3) 1.3096(3) 0.3792(2) 0.0373(7) Uani 1 1 d .
H12A H 0.1300 1.3157 0.3179 0.045 Uiso 1 1 calc R
C13 C 0.1084(3) 1.3999(3) 0.4448(3) 0.0513(10) Uani 1 1 d .
H13A H 0.0927 1.4682 0.4284 0.062 Uiso 1 1 calc R
C14 C 0.1086(3) 1.3899(3) 0.5324(3) 0.0532(11) Uani 1 1 d .
H14A H 0.0919 1.4513 0.5762 0.064 Uiso 1 1 calc R
C15 C 0.1328(3) 1.2923(3) 0.5585(3) 0.0487(10) Uani 1 1 d .
H15A H 0.1320 1.2864 0.6195 0.058 Uiso 1 1 calc R
C16 C 0.1584(3) 1.2026(3) 0.4945(2) 0.0353(7) Uani 1 1 d .
H16A H 0.1776 1.1358 0.5121 0.042 Uiso 1 1 calc R
C17 C 0.5068(3) 1.3873(2) 0.33283(18) 0.0254(5) Uani 1 1 d .
C18 C 0.3905(3) 1.4159(3) 0.3074(2) 0.0348(6) Uani 1 1 d .
H18A H 0.3283 1.3627 0.2645 0.042 Uiso 1 1 calc R
C19 C 0.3650(4) 1.5234(3) 0.3451(3) 0.0455(8) Uani 1 1 d .
H19A H 0.2852 1.5432 0.3285 0.055 Uiso 1 1 calc R
C20 C 0.4560(4) 1.6001(3) 0.4063(3) 0.0444(9) Uani 1 1 d .
H20A H 0.4389 1.6734 0.4313 0.053 Uiso 1 1 calc R
C21 C 0.5715(3) 1.5721(3) 0.4321(3) 0.0434(9) Uani 1 1 d .
H21A H 0.6335 1.6264 0.4741 0.052 Uiso 1 1 calc R
C22 C 0.5984(3) 1.4651(2) 0.3971(2) 0.0313(6) Uani 1 1 d .
H22A H 0.6774 1.4451 0.4164 0.038 Uiso 1 1 calc R
C23 C 0.6888(3) 1.3297(2) 0.2068(2) 0.0283(5) Uani 1 1 d .
H23 H 0.6893 1.4057 0.2473 0.034 Uiso 1 1 calc R
C24 C 0.6468(4) 1.3348(4) 0.1072(3) 0.0556(11) Uani 1 1 d .
H24A H 0.6522 1.2627 0.0662 0.083 Uiso 1 1 calc R
H24B H 0.6989 1.3941 0.0947 0.083 Uiso 1 1 calc R
H24C H 0.5620 1.3508 0.0960 0.083 Uiso 1 1 calc R
C25 C 0.8162(3) 1.2966(3) 0.2272(3) 0.0443(8) Uani 1 1 d .
H25A H 0.8352 1.2846 0.2898 0.067 Uiso 1 1 calc R
H25B H 0.8754 1.3565 0.2230 0.067 Uiso 1 1 calc R
H25C H 0.8205 1.2274 0.1822 0.067 Uiso 1 1 calc R
C26 C 0.6105(3) 0.8167(3) 0.0917(2) 0.0367(7) Uani 1 1 d .
C27 C 0.6844(4) 0.7529(4) 0.0364(4) 0.0635(13) Uani 1 1 d .
H27A H 0.6327 0.6887 -0.0085 0.095 Uiso 1 1 calc R
H27B H 0.7487 0.7263 0.0768 0.095 Uiso 1 1 calc R
H27C H 0.7217 0.8009 0.0034 0.095 Uiso 1 1 calc R
C28 C 0.2923(3) 0.6717(2) 0.1382(2) 0.0309(6) Uani 1 1 d .
C29 C 0.2444(5) 0.5531(3) 0.1036(3) 0.0549(10) Uani 1 1 d .
H29A H 0.2228 0.5340 0.0358 0.082 Uiso 1 1 calc R
H29B H 0.1717 0.5379 0.1270 0.082 Uiso 1 1 calc R
H29C H 0.3067 0.5078 0.1248 0.082 Uiso 1 1 calc R
C30 C 0.2241(5) 1.7785(5) 0.4982(4) 0.0724(8) Uani 1 1 d D
C31 C 0.2126(5) 1.8304(5) 0.4229(4) 0.0724(8) Uani 1 1 d D
H31A H 0.2919 1.8396 0.4066 0.109 Uiso 1 1 calc R
H31B H 0.1852 1.9039 0.4407 0.109 Uiso 1 1 calc R
H31C H 0.1529 1.7833 0.3694 0.109 Uiso 1 1 calc R
C32 C 0.5515(9) 0.5759(7) 0.1260(6) 0.0573(11) Uani 0.50 1 d PD
C33 C 0.6103(9) 0.6242(7) 0.2190(6) 0.0573(11) Uani 0.50 1 d PD
H33A H 0.5812 0.5806 0.2586 0.086 Uiso 0.50 1 calc PR
H33B H 0.5920 0.7014 0.2367 0.086 Uiso 0.50 1 calc PR
H33C H 0.6987 0.6244 0.2263 0.086 Uiso 0.50 1 calc PR
C34 C 0.9310(4) 0.7289(5) -0.0954(3) 0.0706(8) Uani 1 1 d D
C35 C 1.0253(4) 0.7004(5) -0.0282(3) 0.0706(8) Uani 1 1 d D
H35A H 1.0520 0.6296 -0.0559 0.106 Uiso 1 1 calc R
H35B H 0.9933 0.6925 0.0256 0.106 Uiso 1 1 calc R
H35C H 1.0948 0.7599 -0.0086 0.106 Uiso 1 1 calc R
N1 N 0.09982(19) 1.0264(2) 0.28761(15) 0.0238(4) Uani 1 1 d .
N2 N 0.28940(19) 1.09246(18) 0.31873(14) 0.0206(4) Uani 1 1 d .
N3 N 0.46877(19) 1.17750(18) 0.29124(15) 0.0215(4) Uani 1 1 d .
N4 N 0.6016(2) 1.24944(19) 0.22921(17) 0.0249(4) Uani 1 1 d .
N5 N 0.5505(2) 0.8648(2) 0.13445(17) 0.0277(5) Uani 1 1 d .
N6 N 0.3287(2) 0.7640(2) 0.16509(17) 0.0278(5) Uani 1 1 d .
N7 N 0.2331(4) 1.7350(4) 0.5572(3) 0.0724(8) Uani 1 1 d D
N8 N 0.5092(8) 0.5375(6) 0.0498(5) 0.0573(11) Uani 0.50 1 d PD
N9 N 0.8569(4) 0.7500(4) -0.1497(3) 0.0706(8) Uani 1 1 d D
Rh1 Rh 0.415678(16) 0.931709(15) 0.201672(13) 0.01977(6) Uani 1 1 d .
I1 I 0.541838(18) 0.907685(17) 0.364458(13) 0.03259(6) Uani 1 1 d .
I2 I 0.293625(18) 0.965449(17) 0.043938(12) 0.03222(6) Uani 1 1 d .
I3 I -0.04659(3) 0.61073(2) 0.194801(19) 0.05816(9) Uani 1 1 d .

loop_
_atom_site_aniso_label
_atom_site_aniso_U_11
_atom_site_aniso_U_22
_atom_site_aniso_U_33
_atom_site_aniso_U_23
_atom_site_aniso_U_13
_atom_site_aniso_U_12
C1 0.0220(11) 0.0184(11) 0.0208(11) 0.0026(9) 0.0073(8) 0.0005(8)
C2 0.0228(11) 0.0246(12) 0.0232(11) 0.0020(9) 0.0061(9) -0.0013(9)
C3 0.0213(11) 0.0237(12) 0.0219(11) 0.0042(9) 0.0070(9) 0.0021(9)
C4 0.0216(11) 0.0228(12) 0.0218(11) 0.0006(9) 0.0091(9) -0.0020(9)
C5 0.0217(11) 0.0176(11) 0.0266(12) 0.0010(9) 0.0078(9) -0.0012(9)
C6 0.0260(12) 0.0208(12) 0.0285(12) -0.0003(10) 0.0124(10) -0.0008(9)
C7 0.0243(11) 0.0184(11) 0.0237(11) 0.0004(9) 0.0093(9) -0.0010(9)
C8 0.0179(11) 0.0356(15) 0.0403(16) 0.0043(12) 0.0060(10) 0.0002(10)
C9 0.0291(16) 0.078(3) 0.050(2) 0.005(2) -0.0060(14) 0.0071(17)
C10 0.0328(17) 0.073(3) 0.090(3) 0.042(3) 0.0297(19) 0.0061(17)
C11 0.0189(10) 0.0256(12) 0.0267(12) 0.0014(10) 0.0060(9) 0.0016(9)
C12 0.0358(15) 0.0329(15) 0.0413(17) 0.0061(13) 0.0055(12) 0.0111(12)
C13 0.0410(18) 0.0317(17) 0.075(3) 0.0010(17) 0.0092(17) 0.0163(14)
C14 0.0354(16) 0.047(2) 0.063(2) -0.0220(18) 0.0182(16) 0.0047(15)
C15 0.0487(19) 0.050(2) 0.0416(18) -0.0111(16) 0.0272(15) -0.0051(16)
C16 0.0411(16) 0.0326(15) 0.0310(14) 0.0003(12) 0.0159(12) -0.0015(12)
C17 0.0334(13) 0.0171(11) 0.0250(12) 0.0009(9) 0.0117(10) -0.0022(10)
C18 0.0395(15) 0.0292(14) 0.0341(15) 0.0046(12) 0.0082(12) 0.0044(12)
C19 0.054(2) 0.0375(18) 0.052(2) 0.0119(16) 0.0229(17) 0.0192(16)
C20 0.064(2) 0.0195(13) 0.059(2) 0.0056(13) 0.0390(18) 0.0064(13)
C21 0.0516(19) 0.0258(14) 0.0489(19) -0.0095(13) 0.0293(16) -0.0100(13)
C22 0.0335(13) 0.0231(13) 0.0334(14) -0.0037(11) 0.0139(11) -0.0060(10)
C23 0.0295(12) 0.0235(12) 0.0326(13) 0.0056(10) 0.0135(10) -0.0058(10)
C24 0.059(2) 0.060(2) 0.044(2) 0.0237(18) 0.0010(17) -0.0174(19)
C25 0.0290(14) 0.051(2) 0.059(2) 0.0228(17) 0.0163(14) -0.0038(14)
C26 0.0316(14) 0.0331(15) 0.0394(16) -0.0025(13) 0.0082(12) 0.0022(12)
C27 0.0419(19) 0.066(3) 0.071(3) -0.018(2) 0.0215(19) 0.0133(18)
C28 0.0368(14) 0.0258(13) 0.0299(13) 0.0059(11) 0.0098(11) -0.0005(11)
C29 0.081(3) 0.0230(15) 0.055(2) 0.0028(15) 0.017(2) -0.0109(17)
C30 0.0733(17) 0.093(2) 0.0643(16) 0.0426(15) 0.0148(13) 0.0212(16)
C31 0.0733(17) 0.093(2) 0.0643(16) 0.0426(15) 0.0148(13) 0.0212(16)
C32 0.074(3) 0.040(2) 0.069(3) 0.026(2) 0.023(3) 0.023(2)
C33 0.074(3) 0.040(2) 0.069(3) 0.026(2) 0.023(3) 0.023(2)
C34 0.0559(13) 0.094(2) 0.0496(13) -0.0032(13) 0.0090(10) 0.0023(14)
C35 0.0559(13) 0.094(2) 0.0496(13) -0.0032(13) 0.0090(10) 0.0023(14)
N1 0.0197(9) 0.0254(11) 0.0239(10) 0.0023(8) 0.0059(8) -0.0021(8)
N2 0.0201(9) 0.0201(10) 0.0202(9) 0.0018(8) 0.0061(7) -0.0012(7)
N3 0.0218(9) 0.0193(10) 0.0217(10) 0.0002(8) 0.0089(8) -0.0030(8)
N4 0.0255(10) 0.0196(10) 0.0296(11) 0.0025(8) 0.0120(9) -0.0014(8)
N5 0.0278(11) 0.0230(11) 0.0323(12) 0.0022(9) 0.0123(9) 0.0023(9)
N6 0.0300(11) 0.0213(11) 0.0309(12) 0.0022(9) 0.0096(9) 0.0005(9)
N7 0.0733(17) 0.093(2) 0.0643(16) 0.0426(15) 0.0148(13) 0.0212(16)
N8 0.074(3) 0.040(2) 0.069(3) 0.026(2) 0.023(3) 0.023(2)
N9 0.0559(13) 0.094(2) 0.0496(13) -0.0032(13) 0.0090(10) 0.0023(14)
Rh1 0.02166(10) 0.01569(10) 0.02133(10) 0.00138(7) 0.00783(7) 0.00002(7)
I1 0.03298(10) 0.03482(11) 0.03048(10) 0.01087(8) 0.00461(7) 0.00583(8)
I2 0.03696(11) 0.03718(12) 0.02208(9) 0.00680(7) 0.00676(7) 0.00315(8)
I3 0.0814(2) 0.04642(15) 0.04797(15) 0.00171(11) 0.03412(14) -0.00677(13)

loop_
_atom_type_symbol
_atom_type_description
_atom_type_scat_dispersion_real
_atom_type_scat_dispersion_imag
_atom_type_scat_source
C C 0.0033 0.0016 'International Tables Vol C Tables 4.2.6.8 and 6.1.1.4'
H H 0.0000 0.0000 'International Tables Vol C Tables 4.2.6.8 and 6.1.1.4'
N N 0.0061 0.0033 'International Tables Vol C Tables 4.2.6.8 and 6.1.1.4'
Rh Rh -1.1178 0.9187 'International Tables Vol C Tables 4.2.6.8 and 6.1.1.4'
I I -0.4742 1.8119 'International Tables Vol C Tables 4.2.6.8 and 6.1.1.4'

loop_
_geom_angle_atom_site_label_1
_geom_angle_atom_site_label_2
_geom_angle_atom_site_label_3
_geom_angle
_geom_angle_site_symmetry_3
C2 C1 N2 103.8(2) .
C2 C1 Rh1 131.10(19) .
N2 C1 Rh1 124.64(17) .
C1 C2 N1 109.1(2) .
C1 C2 H2A 125.4 .
N1 C2 H2A 125.4 .
N1 C3 N2 106.3(2) .
N1 C3 C11 126.4(2) .
N2 C3 C11 127.1(2) .
N3 C4 N2 108.8(2) .
N3 C4 H4A 109.9 .
N2 C4 H4A 109.9 .
N3 C4 H4B 109.9 .
N2 C4 H4B 109.9 .
H4A C4 H4B 108.3 .
N4 C5 N3 107.3(2) .
N4 C5 C17 126.8(2) .
N3 C5 C17 125.1(2) .
C7 C6 N4 108.9(2) .
C7 C6 H6A 125.6 .
N4 C6 H6A 125.6 .
C6 C7 N3 104.4(2) .
C6 C7 Rh1 131.77(19) .
N3 C7 Rh1 123.44(18) .
N1 C8 C10 110.6(3) .
N1 C8 C9 109.4(3) .
C10 C8 C9 113.4(3) .
N1 C8 H8 107.8 .
C10 C8 H8 107.8 .
C9 C8 H8 107.8 .
C8 C9 H9A 109.5 .
C8 C9 H9B 109.5 .
H9A C9 H9B 109.5 .
C8 C9 H9C 109.5 .
H9A C9 H9C 109.5 .
H9B C9 H9C 109.5 .
C8 C10 H10A 109.5 .
C8 C10 H10B 109.5 .
H10A C10 H10B 109.5 .
C8 C10 H10C 109.5 .
H10A C10 H10C 109.5 .
H10B C10 H10C 109.5 .
C12 C11 C16 120.5(3) .
C12 C11 C3 121.0(3) .
C16 C11 C3 118.6(3) .
C11 C12 C13 119.4(4) .
C11 C12 H12A 120.3 .
C13 C12 H12A 120.3 .
C14 C13 C12 119.9(4) .
C14 C13 H13A 120.0 .
C12 C13 H13A 120.0 .
C13 C14 C15 121.3(3) .
C13 C14 H14A 119.4 .
C15 C14 H14A 119.4 .
C14 C15 C16 119.4(4) .
C14 C15 H15A 120.3 .
C16 C15 H15A 120.3 .
C15 C16 C11 119.5(3) .
C15 C16 H16A 120.2 .
C11 C16 H16A 120.2 .
C18 C17 C22 120.3(3) .
C18 C17 C5 118.0(2) .
C22 C17 C5 121.7(3) .
C17 C18 C19 119.8(3) .
C17 C18 H18A 120.1 .
C19 C18 H18A 120.1 .
C20 C19 C18 119.6(3) .
C20 C19 H19A 120.2 .
C18 C19 H19A 120.2 .
C19 C20 C21 120.8(3) .
C19 C20 H20A 119.6 .
C21 C20 H20A 119.6 .
C20 C21 C22 120.6(3) .
C20 C21 H21A 119.7 .
C22 C21 H21A 119.7 .
C21 C22 C17 118.8(3) .
C21 C22 H22A 120.6 .
C17 C22 H22A 120.6 .
N4 C23 C24 109.7(2) .
N4 C23 C25 109.8(3) .
C24 C23 C25 112.4(3) .
N4 C23 H23 108.3 .
C24 C23 H23 108.3 .
C25 C23 H23 108.3 .
C23 C24 H24A 109.5 .
C23 C24 H24B 109.5 .
H24A C24 H24B 109.5 .
C23 C24 H24C 109.5 .
H24A C24 H24C 109.5 .
H24B C24 H24C 109.5 .
C23 C25 H25A 109.5 .
C23 C25 H25B 109.5 .
H25A C25 H25B 109.5 .
C23 C25 H25C 109.5 .
H25A C25 H25C 109.5 .
H25B C25 H25C 109.5 .
N5 C26 C27 178.5(4) .
C26 C27 H27A 109.5 .
C26 C27 H27B 109.5 .
H27A C27 H27B 109.5 .
C26 C27 H27C 109.5 .
H27A C27 H27C 109.5 .
H27B C27 H27C 109.5 .
N6 C28 C29 179.5(4) .
C28 C29 H29A 109.5 .
C28 C29 H29B 109.5 .
H29A C29 H29B 109.5 .
C28 C29 H29C 109.5 .
H29A C29 H29C 109.5 .
H29B C29 H29C 109.5 .
N7 C30 C31 178.6(7) .
C30 C31 H31A 109.5 .
C30 C31 H31B 109.5 .
H31A C31 H31B 109.5 .
C30 C31 H31C 109.5 .
H31A C31 H31C 109.5 .
H31B C31 H31C 109.5 .
N8 C32 C33 176.7(11) .
C32 C33 H33A 109.5 .
C32 C33 H33B 109.5 .
H33A C33 H33B 109.5 .
C32 C33 H33C 109.5 .
H33A C33 H33C 109.5 .
H33B C33 H33C 109.5 .
N9 C34 C35 178.8(6) .
C34 C35 H35A 109.5 .
C34 C35 H35B 109.5 .
H35A C35 H35B 109.5 .
C34 C35 H35C 109.5 .
H35A C35 H35C 109.5 .
H35B C35 H35C 109.5 .
C3 N1 C2 109.0(2) .
C3 N1 C8 123.8(2) .
C2 N1 C8 126.8(2) .
C3 N2 C1 111.7(2) .
C3 N2 C4 124.0(2) .
C1 N2 C4 124.2(2) .
C5 N3 C7 110.5(2) .
C5 N3 C4 124.1(2) .
C7 N3 C4 123.9(2) .
C5 N4 C6 108.8(2) .
C5 N4 C23 126.2(2) .
C6 N4 C23 125.0(2) .
C26 N5 Rh1 170.4(2) .
C28 N6 Rh1 171.1(2) .
C32 N8 N8 159.9(10) 2_665
C7 Rh1 C1 90.03(10) .
C7 Rh1 N5 92.35(10) .
C1 Rh1 N5 176.03(9) .
C7 Rh1 N6 177.13(10) .
C1 Rh1 N6 92.09(10) .
N5 Rh1 N6 85.43(9) .
C7 Rh1 I2 87.60(8) .
C1 Rh1 I2 86.82(7) .
N5 Rh1 I2 90.12(7) .
N6 Rh1 I2 90.58(7) .
C7 Rh1 I1 89.92(8) .
C1 Rh1 I1 92.37(7) .
N5 Rh1 I1 90.80(7) .
N6 Rh1 I1 91.93(7) .
I2 Rh1 I1 177.390(9) .

loop_
_geom_bond_atom_site_label_1
_geom_bond_atom_site_label_2
_geom_bond_distance
_geom_bond_site_symmetry_2
C1 C2 1.361(3) .
C1 N2 1.389(3) .
C1 Rh1 1.989(2) .
C2 N1 1.388(3) .
C2 H2A 0.9500 .
C3 N1 1.332(3) .
C3 N2 1.352(3) .
C3 C11 1.476(4) .
C4 N3 1.453(3) .
C4 N2 1.453(3) .
C4 H4A 0.9900 .
C4 H4B 0.9900 .
C5 N4 1.332(3) .
C5 N3 1.352(3) .
C5 C17 1.472(3) .
C6 C7 1.361(4) .
C6 N4 1.392(3) .
C6 H6A 0.9500 .
C7 N3 1.401(3) .
C7 Rh1 1.985(2) .
C8 N1 1.491(3) .
C8 C10 1.504(5) .
C8 C9 1.509(5) .
C8 H8 1.0000 .
C9 H9A 0.9800 .
C9 H9B 0.9800 .
C9 H9C 0.9800 .
C10 H10A 0.9800 .
C10 H10B 0.9800 .
C10 H10C 0.9800 .
C11 C12 1.381(4) .
C11 C16 1.396(4) .
C12 C13 1.399(5) .
C12 H12A 0.9500 .
C13 C14 1.366(7) .
C13 H13A 0.9500 .
C14 C15 1.381(7) .
C14 H14A 0.9500 .
C15 C16 1.392(4) .
C15 H15A 0.9500 .
C16 H16A 0.9500 .
C17 C18 1.386(4) .
C17 C22 1.402(4) .
C18 C19 1.400(5) .
C18 H18A 0.9500 .
C19 C20 1.374(6) .
C19 H19A 0.9500 .
C20 C21 1.377(6) .
C20 H20A 0.9500 .
C21 C22 1.390(4) .
C21 H21A 0.9500 .
C22 H22A 0.9500 .
C23 N4 1.485(3) .
C23 C24 1.512(5) .
C23 C25 1.515(5) .
C23 H23 1.0000 .
C24 H24A 0.9800 .
C24 H24B 0.9800 .
C24 H24C 0.9800 .
C25 H25A 0.9800 .
C25 H25B 0.9800 .
C25 H25C 0.9800 .
C26 N5 1.141(4) .
C26 C27 1.454(5) .
C27 H27A 0.9800 .
C27 H27B 0.9800 .
C27 H27C 0.9800 .
C28 N6 1.135(4) .
C28 C29 1.460(4) .
C29 H29A 0.9800 .
C29 H29B 0.9800 .
C29 H29C 0.9800 .
C30 N7 1.137(6) .
C30 C31 1.423(6) .
C31 H31A 0.9800 .
C31 H31B 0.9800 .
C31 H31C 0.9800 .
C32 N8 1.137(10) .
C32 C33 1.406(11) .
C33 H33A 0.9800 .
C33 H33B 0.9800 .
C33 H33C 0.9800 .
C34 N9 1.140(7) .
C34 C35 1.443(7) .
C35 H35A 0.9800 .
C35 H35B 0.9800 .
C35 H35C 0.9800 .
N5 Rh1 2.118(2) .
N6 Rh1 2.124(2) .
N8 N8 1.555(16) 2_665
Rh1 I2 2.6523(3) .
Rh1 I1 2.6874(3) .

loop_
_geom_torsion_atom_site_label_1
_geom_torsion_atom_site_label_2
_geom_torsion_atom_site_label_3
_geom_torsion_atom_site_label_4
_geom_torsion
_geom_torsion_site_symmetry_4
N2 C1 C2 N1 -0.3(3) .
Rh1 C1 C2 N1 -172.7(2) .
N4 C6 C7 N3 -0.1(3) .
N4 C6 C7 Rh1 173.0(2) .
N1 C3 C11 C12 -97.0(4) .
N2 C3 C11 C12 88.5(4) .
N1 C3 C11 C16 83.3(4) .
N2 C3 C11 C16 -91.1(4) .
C16 C11 C12 C13 -0.5(5) .
C3 C11 C12 C13 179.9(3) .
C11 C12 C13 C14 -0.9(5) .
C12 C13 C14 C15 0.9(6) .
C13 C14 C15 C16 0.5(6) .
C14 C15 C16 C11 -1.9(5) .
C12 C11 C16 C15 1.9(5) .
C3 C11 C16 C15 -178.5(3) .
N4 C5 C17 C18 111.3(3) .
N3 C5 C17 C18 -57.3(4) .
N4 C5 C17 C22 -67.5(4) .
N3 C5 C17 C22 123.9(3) .
C22 C17 C18 C19 0.8(5) .
C5 C17 C18 C19 -178.0(3) .
C17 C18 C19 C20 0.7(5) .
C18 C19 C20 C21 -0.9(6) .
C19 C20 C21 C22 -0.5(6) .
C20 C21 C22 C17 2.1(5) .
C18 C17 C22 C21 -2.2(5) .
C5 C17 C22 C21 176.5(3) .
N2 C3 N1 C2 0.0(3) .
C11 C3 N1 C2 -175.3(3) .
N2 C3 N1 C8 -173.6(3) .
C11 C3 N1 C8 11.0(4) .
C1 C2 N1 C3 0.2(3) .
C1 C2 N1 C8 173.6(3) .
C10 C8 N1 C3 -106.9(4) .
C9 C8 N1 C3 127.5(3) .
C10 C8 N1 C2 80.6(4) .
C9 C8 N1 C2 -44.9(4) .
N1 C3 N2 C1 -0.2(3) .
C11 C3 N2 C1 175.1(3) .
N1 C3 N2 C4 -177.3(2) .
C11 C3 N2 C4 -2.0(4) .
C2 C1 N2 C3 0.3(3) .
Rh1 C1 N2 C3 173.34(19) .
C2 C1 N2 C4 177.4(2) .
Rh1 C1 N2 C4 -9.6(4) .
N3 C4 N2 C3 -134.3(3) .
N3 C4 N2 C1 49.0(3) .
N4 C5 N3 C7 -1.0(3) .
C17 C5 N3 C7 169.4(3) .
N4 C5 N3 C4 165.7(2) .
C17 C5 N3 C4 -23.9(4) .
C6 C7 N3 C5 0.7(3) .
Rh1 C7 N3 C5 -173.17(19) .
C6 C7 N3 C4 -166.0(2) .
Rh1 C7 N3 C4 20.1(4) .
N2 C4 N3 C5 140.1(3) .
N2 C4 N3 C7 -54.9(3) .
N3 C5 N4 C6 0.9(3) .
C17 C5 N4 C6 -169.3(3) .
N3 C5 N4 C23 -177.9(3) .
C17 C5 N4 C23 11.8(5) .
C7 C6 N4 C5 -0.5(3) .
C7 C6 N4 C23 178.3(3) .
C24 C23 N4 C5 -114.5(4) .
C25 C23 N4 C5 121.6(3) .
C24 C23 N4 C6 66.9(4) .
C25 C23 N4 C6 -57.1(4) .
C27 C26 N5 Rh1 -8(18) .
C29 C28 N6 Rh1 -146(42) .
C33 C32 N8 N8 46(17) 2_665
C6 C7 Rh1 C1 -156.5(3) .
N3 C7 Rh1 C1 15.5(2) .
C6 C7 Rh1 N5 20.3(3) .
N3 C7 Rh1 N5 -167.7(2) .
C6 C7 Rh1 N6 -19(2) .
N3 C7 Rh1 N6 153.1(19) .
C6 C7 Rh1 I2 -69.7(3) .
N3 C7 Rh1 I2 102.3(2) .
C6 C7 Rh1 I1 111.1(3) .
N3 C7 Rh1 I1 -76.9(2) .
C2 C1 Rh1 C7 150.5(3) .
N2 C1 Rh1 C7 -20.5(2) .
C2 C1 Rh1 N5 23.6(16) .
N2 C1 Rh1 N5 -147.4(13) .
C2 C1 Rh1 N6 -27.6(3) .
N2 C1 Rh1 N6 161.4(2) .
C2 C1 Rh1 I2 62.9(3) .
N2 C1 Rh1 I2 -108.1(2) .
C2 C1 Rh1 I1 -119.6(3) .
N2 C1 Rh1 I1 69.4(2) .
C26 N5 Rh1 C7 -155.1(17) .
C26 N5 Rh1 C1 -28(3) .
C26 N5 Rh1 N6 23.1(17) .
C26 N5 Rh1 I2 -67.5(17) .
C26 N5 Rh1 I1 114.9(17) .
C28 N6 Rh1 C7 26(3) .
C28 N6 Rh1 C1 163.6(17) .
C28 N6 Rh1 N5 -13.3(17) .
C28 N6 Rh1 I2 76.7(17) .
C28 N6 Rh1 I1 -104.0(17) .
